data_4032712
loop_
_publ_author_name
'Sun, Lang'
'Liu, Peng'
'Wang, Jing'
'Lu, Ping'
'Wang, Yanguang'

_publ_section_title
;
 Preparation of Spiro[indene-1,1'-isoindolin]-3'-ones via Sulfuric
 Acid-Promoted Cascade Cyclization.
;
_journal_issue 16
_journal_name_full 'The Journal of organic chemistry'
_journal_page_first 8407
_journal_page_last 8418
_journal_paper_doi 10.1021/acs.joc.7b00958
_journal_volume 82
_journal_year 2017
_chemical_absolute_configuration ad
_chemical_formula_moiety 'C22 H14 I N O'
_chemical_formula_sum 'C22 H14 I N O'
_chemical_formula_weight 435.24
_chemical_name_systematic
;
 ? 
;
_space_group_crystal_system orthorhombic
_space_group_IT_number 33
_space_group_name_Hall 'P 2c -2n'
_space_group_name_H-M_alt 'P n a 21'
_symmetry_space_group_name_Hall 'P 2c -2n'
_symmetry_space_group_name_H-M 'P n a 21'
_atom_sites_solution_hydrogens geom
_atom_sites_solution_primary direct
_atom_sites_solution_secondary difmap
_audit_creation_date 2015-04-28
_audit_creation_method
;
Olex2 1.2
(compiled 2014.03.20 svn.r2914 for OlexSys, GUI svn.r4816)
;
_cell_angle_alpha 90.00
_cell_angle_beta 90.00
_cell_angle_gamma 90.00
_cell_formula_units_Z 8
_cell_length_a 17.5747(7)
_cell_length_b 9.0437(4)
_cell_length_c 22.3355(11)
_cell_measurement_reflns_used 6705
_cell_measurement_temperature 293(2)
_cell_measurement_theta_max 29.5199
_cell_measurement_theta_min 3.1154
_cell_volume 3550.0(3)
_computing_cell_refinement
;
CrysAlisPro, Agilent Technologies,
Version 1.171.35.11 (release 16-05-2011 CrysAlis171 .NET)
(compiled May 16 2011,17:55:39)
;
_computing_data_collection
;
CrysAlisPro, Agilent Technologies,
Version 1.171.35.11 (release 16-05-2011 CrysAlis171 .NET)
(compiled May 16 2011,17:55:39)
;
_computing_data_reduction
;
CrysAlisPro, Agilent Technologies,
Version 1.171.35.11 (release 16-05-2011 CrysAlis171 .NET)
(compiled May 16 2011,17:55:39)
;
_computing_molecular_graphics 'Olex2 (Dolomanov et al., 2009)'
_computing_publication_material 'Olex2 (Dolomanov et al., 2009)'
_computing_structure_refinement 'ShelXL (Sheldrick, 2008)'
_computing_structure_solution 'ShelXS (Sheldrick, 2008)'
_diffrn_ambient_temperature 293.15
_diffrn_detector_area_resol_mean 10.3592
_diffrn_measured_fraction_theta_full 0.997
_diffrn_measured_fraction_theta_max 0.997
_diffrn_measurement_device_type 'Xcalibur, Atlas, Gemini ultra'
_diffrn_measurement_method '\w scans'
_diffrn_orient_matrix_UB_11 -0.0309037000
_diffrn_orient_matrix_UB_12 -0.0089274000
_diffrn_orient_matrix_UB_13 -0.0454322000
_diffrn_orient_matrix_UB_21 0.0251647000
_diffrn_orient_matrix_UB_22 -0.0173003000
_diffrn_orient_matrix_UB_23 -0.0439569000
_diffrn_orient_matrix_UB_31 -0.0063616000
_diffrn_orient_matrix_UB_32 -0.0250961000
_diffrn_orient_matrix_UB_33 0.0464056000
_diffrn_radiation_monochromator graphite
_diffrn_radiation_type MoK\a
_diffrn_radiation_wavelength 0.71073
_diffrn_reflns_av_R_equivalents 0.0356
_diffrn_reflns_av_unetI/netI 0.0339
_diffrn_reflns_limit_h_max 21
_diffrn_reflns_limit_h_min -17
_diffrn_reflns_limit_k_max 8
_diffrn_reflns_limit_k_min -10
_diffrn_reflns_limit_l_max 26
_diffrn_reflns_limit_l_min -26
_diffrn_reflns_number 21156
_diffrn_reflns_theta_full 25.33
_diffrn_reflns_theta_max 25.33
_diffrn_reflns_theta_min 3.12
_diffrn_source 'Enhance (Mo) X-ray Source'
_exptl_absorpt_coefficient_mu 1.813
_exptl_absorpt_correction_T_max 1.00000
_exptl_absorpt_correction_T_min 0.67113
_exptl_absorpt_correction_type multi-scan
_exptl_absorpt_process_details
;
CrysAlisPro, Agilent Technologies,
Version 1.171.35.11 (release 16-05-2011 CrysAlis171 .NET)
(compiled May 16 2011,17:55:39)
Empirical absorption correction using spherical harmonics,
 implemented in SCALE3 ABSPACK scaling algorithm.
;
_exptl_crystal_colour yellow
_exptl_crystal_colour_primary yellow
_exptl_crystal_density_diffrn 1.629
_exptl_crystal_density_method 'not measured'
_exptl_crystal_description block
_exptl_crystal_F_000 1712
_exptl_crystal_size_max 0.49
_exptl_crystal_size_mid 0.46
_exptl_crystal_size_min 0.43
_refine_diff_density_max 0.743
_refine_diff_density_min -0.730
_refine_diff_density_rms 0.077
_refine_ls_abs_structure_details 'Flack H D (1983), Acta Cryst. A39, 876-881'
_refine_ls_abs_structure_Flack 0.00(5)
_refine_ls_extinction_method none
_refine_ls_goodness_of_fit_ref 1.085
_refine_ls_hydrogen_treatment constr
_refine_ls_matrix_type full
_refine_ls_number_parameters 452
_refine_ls_number_reflns 6385
_refine_ls_number_restraints 1
_refine_ls_restrained_S_all 1.085
_refine_ls_R_factor_all 0.0488
_refine_ls_R_factor_gt 0.0331
_refine_ls_shift/su_max 0.001
_refine_ls_shift/su_mean 0.000
_refine_ls_structure_factor_coef Fsqd
_refine_ls_weighting_details 'calc w=1/[\s^2^(Fo^2^)+(0.0353P)^2^+3.1885P] where P=(Fo^2^+2Fc^2^)/3'
_refine_ls_weighting_scheme calc
_refine_ls_wR_factor_gt 0.0753
_refine_ls_wR_factor_ref 0.0857
_reflns_number_gt 5129
_reflns_number_total 6385
_reflns_threshold_expression >2sigma(I)
_cod_data_source_file jo7b00958_si_003.cif
_cod_data_source_block 150428_sl493_142b
_cod_database_code 4032712
_chemical_oxdiff_formula 'c10 h10 n2 o8 I1'
_reflns_odcompleteness_completeness 99.54
_reflns_odcompleteness_iscentric 1
_reflns_odcompleteness_theta 26.32
_olex2_refinement_description
;
1. Fixed Uiso
 At 1.2 times of:
  All C(H) groups, All N(H) groups
2.a Aromatic/amide H refined with riding coordinates:
 N1(H1), C3(H3), C4(H4), C5(H5), C6(H6), C13(H13), C14(H14), C15(H15),
 C16(H16), C18(H18), C19(H19), C20(H20), C21(H21), C22(H22), N2(H2), C25(H25),
 C26(H26), C27(H27), C28(H28), C35(H35), C36(H36), C37(H37), C38(H38), C40(H40),
  C41(H41), C42(H42), C43(H43), C44(H44)
;

loop_
_space_group_symop_id
_space_group_symop_operation_xyz
1 'x, y, z'
2 '-x, -y, z+1/2'
3 '-x+1/2, y+1/2, z+1/2'
4 'x+1/2, -y+1/2, z'

loop_
_atom_site_label
_atom_site_type_symbol
_atom_site_fract_x
_atom_site_fract_y
_atom_site_fract_z
_atom_site_U_iso_or_equiv
_atom_site_adp_type
_atom_site_occupancy
_atom_site_calc_flag
_atom_site_refinement_flags_posn
I1 I 0.76710(3) 0.68578(4) 0.391261(19) 0.05013(13) Uani 1 d .
O1 O 0.5993(6) 0.7496(5) 0.5574(5) 0.053(2) Uani 1 d .
N1 N 0.7008(3) 0.8713(6) 0.5148(2) 0.0391(12) Uani 1 d .
H1 H 0.7344 0.8475 0.5411 0.047 Uiso 1 calc R
C1 C 0.6287(4) 0.8269(6) 0.5185(3) 0.0351(14) Uani 1 d .
C2 C 0.5887(3) 0.8966(6) 0.4659(3) 0.0323(13) Uani 1 d .
C3 C 0.5131(4) 0.8877(7) 0.4477(3) 0.0419(15) Uani 1 d .
H3 H 0.4778 0.8334 0.4696 0.050 Uiso 1 calc R
C4 C 0.4925(5) 0.9598(9) 0.3976(5) 0.046(2) Uani 1 d .
H4 H 0.4424 0.9545 0.3843 0.055 Uiso 1 calc R
C5 C 0.5458(4) 1.0431(9) 0.3650(3) 0.054(2) Uani 1 d .
H5 H 0.5304 1.0935 0.3307 0.064 Uiso 1 calc R
C6 C 0.6198(4) 1.0508(7) 0.3830(3) 0.0430(15) Uani 1 d .
H6 H 0.6551 1.1059 0.3615 0.052 Uiso 1 calc R
C7 C 0.6411(3) 0.9756(6) 0.4335(3) 0.0319(13) Uani 1 d .
C8 C 0.7190(3) 0.9633(6) 0.4627(3) 0.0336(13) Uani 1 d .
C9 C 0.7551(4) 1.1132(8) 0.4776(4) 0.0386(17) Uani 1 d .
C10 C 0.8239(4) 1.1261(7) 0.4498(3) 0.0367(15) Uani 1 d .
C11 C 0.8409(4) 0.9882(7) 0.4162(3) 0.0346(14) Uani 1 d .
C12 C 0.7806(4) 0.8991(7) 0.4232(3) 0.0331(14) Uani 1 d .
C13 C 0.7212(7) 1.2300(11) 0.5101(6) 0.047(3) Uani 1 d .
H13 H 0.6733 1.2219 0.5276 0.056 Uiso 1 calc R
C14 C 0.7649(5) 1.3586(11) 0.5140(4) 0.057(2) Uani 1 d .
H14 H 0.7463 1.4372 0.5366 0.068 Uiso 1 calc R
C15 C 0.8331(5) 1.3743(9) 0.4865(4) 0.051(2) Uani 1 d .
H15 H 0.8593 1.4633 0.4895 0.061 Uiso 1 calc R
C16 C 0.8642(9) 1.2574(8) 0.4538(6) 0.046(3) Uani 1 d .
H16 H 0.9112 1.2676 0.4351 0.055 Uiso 1 calc R
C17 C 0.9127(3) 0.9582(6) 0.3851(3) 0.0378(14) Uani 1 d .
C18 C 0.9817(6) 0.9898(11) 0.4129(5) 0.050(3) Uani 1 d .
H18 H 0.9820 1.0339 0.4505 0.060 Uiso 1 calc R
C19 C 1.0505(4) 0.9556(8) 0.3846(5) 0.055(2) Uani 1 d .
H19 H 1.0962 0.9788 0.4033 0.067 Uiso 1 calc R
C20 C 1.0514(5) 0.8890(9) 0.3303(4) 0.055(2) Uani 1 d .
H20 H 1.0975 0.8655 0.3122 0.066 Uiso 1 calc R
C21 C 0.9839(4) 0.8561(10) 0.3016(4) 0.048(2) Uani 1 d .
H21 H 0.9843 0.8099 0.2644 0.058 Uiso 1 calc R
C22 C 0.9155(4) 0.8924(8) 0.3289(3) 0.0404(16) Uani 1 d .
H22 H 0.8702 0.8723 0.3089 0.049 Uiso 1 calc R
I2 I 0.48350(2) 1.31332(4) 0.222170(17) 0.04585(12) Uani 1 d .
O2 O 0.6492(5) 1.2691(6) 0.0589(4) 0.053(2) Uani 1 d .
N2 N 0.5504(3) 1.1358(7) 0.0984(2) 0.0404(12) Uani 1 d .
H2 H 0.5165 1.1618 0.0726 0.048 Uiso 1 calc R
C23 C 0.6238(4) 1.1831(6) 0.0958(3) 0.0362(14) Uani 1 d .
C24 C 0.6642(3) 1.1068(6) 0.1450(3) 0.0328(13) Uani 1 d .
C25 C 0.7394(4) 1.1112(7) 0.1613(3) 0.0398(15) Uani 1 d .
H25 H 0.7745 1.1665 0.1396 0.048 Uiso 1 calc R
C26 C 0.7616(6) 1.0301(10) 0.2115(4) 0.044(2) Uani 1 d .
H26 H 0.8122 1.0318 0.2238 0.053 Uiso 1 calc R
C27 C 0.7101(4) 0.9486(9) 0.2426(3) 0.0495(19) Uani 1 d .
H27 H 0.7260 0.8956 0.2759 0.059 Uiso 1 calc R
C28 C 0.6345(4) 0.9427(7) 0.2258(3) 0.0451(15) Uani 1 d .
H28 H 0.6000 0.8848 0.2470 0.054 Uiso 1 calc R
C29 C 0.6112(4) 1.0247(6) 0.1768(3) 0.0331(14) Uani 1 d .
C30 C 0.5338(3) 1.0371(7) 0.1486(3) 0.0360(14) Uani 1 d .
C31 C 0.4709(4) 1.1035(8) 0.1878(3) 0.0359(15) Uani 1 d .
C32 C 0.4108(4) 1.0115(7) 0.1929(3) 0.0365(14) Uani 1 d .
C33 C 0.4277(4) 0.8743(8) 0.1584(3) 0.0376(16) Uani 1 d .
C34 C 0.4987(5) 0.8883(9) 0.1315(3) 0.0389(17) Uani 1 d .
C35 C 0.5299(8) 0.7749(13) 0.0994(6) 0.060(3) Uani 1 d .
H35 H 0.5779 0.7843 0.0824 0.072 Uiso 1 calc R
C36 C 0.4887(5) 0.6465(11) 0.0929(4) 0.058(2) Uani 1 d .
H36 H 0.5082 0.5686 0.0705 0.070 Uiso 1 calc R
C37 C 0.4182(5) 0.6339(9) 0.1199(4) 0.057(2) Uani 1 d .
H37 H 0.3913 0.5458 0.1161 0.068 Uiso 1 calc R
C38 C 0.3871(9) 0.7463(7) 0.1519(5) 0.042(3) Uani 1 d .
H38 H 0.3391 0.7365 0.1690 0.050 Uiso 1 calc R
C39 C 0.3373(3) 1.0412(7) 0.2229(4) 0.0411(15) Uani 1 d .
C40 C 0.3341(4) 1.1027(9) 0.2799(3) 0.0457(18) Uani 1 d .
H40 H 0.3791 1.1208 0.3004 0.055 Uiso 1 calc R
C41 C 0.2653(4) 1.1375(11) 0.3069(5) 0.056(3) Uani 1 d .
H41 H 0.2641 1.1779 0.3452 0.068 Uiso 1 calc R
C42 C 0.1980(5) 1.1110(10) 0.2757(5) 0.062(2) Uani 1 d .
H42 H 0.1515 1.1381 0.2922 0.074 Uiso 1 calc R
C43 C 0.2006(4) 1.0458(9) 0.2213(6) 0.058(2) Uani 1 d .
H43 H 0.1553 1.0245 0.2016 0.069 Uiso 1 calc R
C44 C 0.2690(5) 1.0098(10) 0.1942(5) 0.051(3) Uani 1 d .
H44 H 0.2692 0.9646 0.1568 0.061 Uiso 1 calc R

loop_
_atom_site_aniso_label
_atom_site_aniso_U_11
_atom_site_aniso_U_22
_atom_site_aniso_U_33
_atom_site_aniso_U_23
_atom_site_aniso_U_13
_atom_site_aniso_U_12
I1 0.0363(2) 0.0369(3) 0.0772(3) -0.0004(3) 0.0031(2) -0.00040(17)
O1 0.051(5) 0.056(4) 0.053(4) 0.021(2) 0.014(4) -0.001(2)
N1 0.031(3) 0.053(3) 0.034(3) 0.016(2) -0.002(2) 0.003(2)
C1 0.030(4) 0.042(4) 0.033(3) 0.005(3) 0.006(3) 0.006(3)
C2 0.022(3) 0.038(3) 0.037(3) -0.004(2) 0.000(3) 0.004(2)
C3 0.028(4) 0.049(4) 0.048(4) -0.008(3) 0.011(4) 0.001(4)
C4 0.028(5) 0.055(5) 0.056(6) -0.010(4) -0.015(4) 0.009(3)
C5 0.045(5) 0.068(5) 0.047(4) 0.016(4) -0.009(3) 0.013(4)
C6 0.039(4) 0.046(3) 0.044(4) 0.011(3) 0.001(3) 0.002(3)
C7 0.026(3) 0.035(3) 0.034(3) -0.001(2) 0.002(3) 0.002(2)
C8 0.022(3) 0.044(3) 0.035(3) 0.004(2) -0.002(2) -0.003(3)
C9 0.037(4) 0.041(4) 0.038(4) 0.003(3) -0.004(3) -0.001(3)
C10 0.033(4) 0.042(3) 0.035(4) 0.004(3) -0.005(3) 0.000(3)
C11 0.029(3) 0.038(3) 0.037(3) 0.010(2) -0.001(3) 0.000(3)
C12 0.026(3) 0.036(4) 0.038(4) -0.006(3) 0.003(3) 0.000(3)
C13 0.042(6) 0.061(5) 0.039(5) -0.003(4) 0.004(4) 0.006(4)
C14 0.071(7) 0.047(5) 0.053(5) -0.012(4) -0.011(4) 0.008(4)
C15 0.053(5) 0.040(4) 0.060(5) 0.004(4) -0.006(4) -0.010(4)
C16 0.038(8) 0.051(6) 0.050(6) 0.007(3) -0.003(5) -0.003(3)
C17 0.029(3) 0.033(3) 0.052(4) 0.005(3) 0.000(3) 0.000(2)
C18 0.029(5) 0.066(6) 0.054(5) -0.002(4) 0.008(3) -0.006(4)
C19 0.024(4) 0.057(5) 0.085(6) 0.006(5) -0.001(4) -0.005(3)
C20 0.042(5) 0.046(4) 0.077(6) 0.003(4) 0.022(4) -0.002(4)
C21 0.042(6) 0.053(5) 0.049(5) 0.000(4) 0.013(3) 0.003(3)
C22 0.034(4) 0.044(4) 0.043(4) 0.008(3) -0.002(3) 0.001(3)
I2 0.0340(2) 0.0379(3) 0.0656(3) 0.0006(3) 0.0005(2) -0.00143(17)
O2 0.036(5) 0.072(4) 0.050(4) 0.026(3) 0.005(4) -0.013(3)
N2 0.029(3) 0.061(3) 0.031(3) 0.012(2) -0.003(2) -0.006(3)
C23 0.031(4) 0.041(4) 0.036(4) 0.002(3) 0.005(3) -0.008(3)
C24 0.028(4) 0.034(3) 0.036(3) 0.000(2) 0.003(3) 0.000(3)
C25 0.027(4) 0.044(3) 0.048(4) -0.005(3) 0.005(3) 0.000(4)
C26 0.030(5) 0.053(5) 0.050(6) 0.001(4) -0.004(4) 0.009(3)
C27 0.042(4) 0.058(5) 0.049(4) 0.009(3) -0.009(3) 0.013(3)
C28 0.041(4) 0.049(3) 0.045(4) 0.015(3) 0.005(4) 0.001(3)
C29 0.028(3) 0.041(4) 0.031(3) 0.001(2) 0.001(3) 0.005(3)
C30 0.033(4) 0.039(3) 0.035(3) 0.007(2) 0.001(3) -0.007(3)
C31 0.027(3) 0.050(4) 0.030(4) 0.004(3) -0.001(3) 0.000(3)
C32 0.030(3) 0.040(3) 0.040(3) 0.010(3) -0.003(3) 0.001(3)
C33 0.035(4) 0.040(3) 0.038(4) 0.011(3) -0.004(3) -0.008(3)
C34 0.035(4) 0.048(4) 0.034(4) 0.003(3) -0.002(3) -0.008(3)
C35 0.070(9) 0.058(5) 0.053(6) -0.001(5) 0.019(6) -0.006(5)
C36 0.064(7) 0.054(5) 0.056(6) -0.015(4) 0.002(4) 0.004(4)
C37 0.054(5) 0.047(4) 0.069(6) 0.013(4) -0.026(5) -0.018(4)
C38 0.040(8) 0.037(6) 0.049(6) 0.011(3) -0.005(5) -0.007(3)
C39 0.024(3) 0.048(4) 0.051(4) 0.019(4) 0.005(4) -0.001(3)
C40 0.026(4) 0.065(5) 0.046(4) 0.016(3) 0.006(3) 0.002(3)
C41 0.042(6) 0.065(6) 0.062(6) 0.020(5) 0.012(4) 0.003(4)
C42 0.035(5) 0.059(5) 0.091(7) 0.015(5) 0.019(5) 0.000(4)
C43 0.021(4) 0.061(5) 0.092(6) 0.007(6) -0.002(5) -0.008(3)
C44 0.033(5) 0.046(5) 0.073(6) 0.008(4) -0.002(4) -0.005(3)

loop_
_atom_type_symbol
_atom_type_description
_atom_type_scat_dispersion_real
_atom_type_scat_dispersion_imag
_atom_type_scat_source
C C 0.0033 0.0016 'International Tables Vol C Tables 4.2.6.8 and 6.1.1.4'
H H 0.0000 0.0000 'International Tables Vol C Tables 4.2.6.8 and 6.1.1.4'
I I -0.4742 1.8119 'International Tables Vol C Tables 4.2.6.8 and 6.1.1.4'
N N 0.0061 0.0033 'International Tables Vol C Tables 4.2.6.8 and 6.1.1.4'
O O 0.0106 0.0060 'International Tables Vol C Tables 4.2.6.8 and 6.1.1.4'

loop_
_geom_angle_atom_site_label_1
_geom_angle_atom_site_label_2
_geom_angle_atom_site_label_3
_geom_angle
C1 N1 H1 122.3
C1 N1 C8 115.4(5)
C8 N1 H1 122.3
O1 C1 N1 128.0(7)
O1 C1 C2 126.3(8)
N1 C1 C2 105.6(5)
C3 C2 C1 130.4(6)
C7 C2 C1 108.4(5)
C7 C2 C3 121.2(6)
C2 C3 H3 120.9
C4 C3 C2 118.2(7)
C4 C3 H3 120.9
C3 C4 H4 119.6
C3 C4 C5 120.7(8)
C5 C4 H4 119.6
C4 C5 H5 119.7
C6 C5 C4 120.7(7)
C6 C5 H5 119.7
C5 C6 H6 120.7
C5 C6 C7 118.6(6)
C7 C6 H6 120.7
C2 C7 C8 109.9(5)
C6 C7 C2 120.6(6)
C6 C7 C8 129.5(6)
N1 C8 C7 100.7(5)
N1 C8 C9 114.9(5)
N1 C8 C12 113.7(5)
C7 C8 C9 113.6(5)
C12 C8 C7 114.9(5)
C12 C8 C9 99.8(5)
C10 C9 C8 110.0(6)
C10 C9 C13 122.9(8)
C13 C9 C8 126.8(8)
C9 C10 C11 109.7(6)
C9 C10 C16 119.7(8)
C16 C10 C11 130.5(8)
C12 C11 C10 106.7(5)
C12 C11 C17 128.6(6)
C17 C11 C10 124.6(5)
C8 C12 I1 118.5(4)
C11 C12 I1 127.7(5)
C11 C12 C8 113.7(5)
C9 C13 H13 122.5
C14 C13 C9 115.0(11)
C14 C13 H13 122.5
C13 C14 H14 118.5
C15 C14 C13 123.1(9)
C15 C14 H14 118.5
C14 C15 H15 119.8
C14 C15 C16 120.3(9)
C16 C15 H15 119.8
C10 C16 C15 118.9(12)
C10 C16 H16 120.6
C15 C16 H16 120.6
C18 C17 C11 120.0(7)
C22 C17 C11 122.6(6)
C22 C17 C18 117.4(7)
C17 C18 H18 119.8
C17 C18 C19 120.4(9)
C19 C18 H18 119.8
C18 C19 H19 119.6
C20 C19 C18 120.9(9)
C20 C19 H19 119.6
C19 C20 H20 120.0
C19 C20 C21 120.1(8)
C21 C20 H20 120.0
C20 C21 H21 120.3
C20 C21 C22 119.3(9)
C22 C21 H21 120.3
C17 C22 H22 119.0
C21 C22 C17 121.9(7)
C21 C22 H22 119.0
C23 N2 H2 122.8
C23 N2 C30 114.5(5)
C30 N2 H2 122.8
O2 C23 N2 125.2(7)
O2 C23 C24 128.7(7)
N2 C23 C24 106.0(5)
C25 C24 C23 130.3(6)
C25 C24 C29 121.7(6)
C29 C24 C23 108.0(5)
C24 C25 H25 121.1
C24 C25 C26 117.9(7)
C26 C25 H25 121.1
C25 C26 H26 119.7
C27 C26 C25 120.6(9)
C27 C26 H26 119.7
C26 C27 H27 119.2
C26 C27 C28 121.6(7)
C28 C27 H27 119.2
C27 C28 H28 120.7
C27 C28 C29 118.5(6)
C29 C28 H28 120.7
C24 C29 C30 110.6(5)
C28 C29 C24 119.6(6)
C28 C29 C30 129.7(6)
N2 C30 C29 100.7(5)
N2 C30 C31 110.1(5)
N2 C30 C34 115.3(5)
C29 C30 C31 116.2(5)
C29 C30 C34 113.8(6)
C34 C30 C31 101.4(5)
C30 C31 I2 119.8(4)
C32 C31 I2 128.4(5)
C32 C31 C30 111.8(6)
C31 C32 C33 108.3(6)
C31 C32 C39 127.5(6)
C39 C32 C33 124.0(6)
C34 C33 C32 109.0(6)
C38 C33 C32 131.0(8)
C38 C33 C34 120.0(9)
C33 C34 C30 109.6(7)
C35 C34 C30 129.1(9)
C35 C34 C33 121.2(9)
C34 C35 H35 120.7
C34 C35 C36 118.6(12)
C36 C35 H35 120.7
C35 C36 H36 120.2
C35 C36 C37 119.7(9)
C37 C36 H36 120.2
C36 C37 H37 119.1
C38 C37 C36 121.9(9)
C38 C37 H37 119.1
C33 C38 H38 120.7
C37 C38 C33 118.7(12)
C37 C38 H38 120.7
C40 C39 C32 121.5(6)
C44 C39 C32 120.6(8)
C44 C39 C40 117.9(7)
C39 C40 H40 119.2
C41 C40 C39 121.7(8)
C41 C40 H40 119.2
C40 C41 H41 120.6
C40 C41 C42 118.8(10)
C42 C41 H41 120.6
C41 C42 H42 120.1
C43 C42 C41 119.8(8)
C43 C42 H42 120.1
C42 C43 H43 119.1
C42 C43 C44 121.7(9)
C44 C43 H43 119.1
C39 C44 H44 120.0
C43 C44 C39 120.0(10)
C43 C44 H44 120.0

loop_
_geom_bond_atom_site_label_1
_geom_bond_atom_site_label_2
_geom_bond_distance
I1 C12 2.070(6)
O1 C1 1.229(10)
N1 H1 0.8600
N1 C1 1.332(8)
N1 C8 1.465(7)
C1 C2 1.508(9)
C2 C3 1.391(10)
C2 C7 1.372(8)
C3 H3 0.9300
C3 C4 1.346(12)
C4 H4 0.9300
C4 C5 1.406(12)
C5 H5 0.9300
C5 C6 1.364(10)
C6 H6 0.9300
C6 C7 1.368(9)
C7 C8 1.521(8)
C8 C9 1.532(10)
C8 C12 1.513(8)
C9 C10 1.366(10)
C9 C13 1.413(13)
C10 C11 1.485(9)
C10 C16 1.386(12)
C11 C12 1.341(8)
C11 C17 1.465(9)
C13 H13 0.9300
C13 C14 1.396(12)
C14 H14 0.9300
C14 C15 1.355(13)
C15 H15 0.9300
C15 C16 1.396(14)
C16 H16 0.9300
C17 C18 1.392(12)
C17 C22 1.391(10)
C18 H18 0.9300
C18 C19 1.400(12)
C19 H19 0.9300
C19 C20 1.355(13)
C20 H20 0.9300
C20 C21 1.380(11)
C21 H21 0.9300
C21 C22 1.387(10)
C22 H22 0.9300
I2 C31 2.059(7)
O2 C23 1.217(10)
N2 H2 0.8600
N2 C23 1.361(8)
N2 C30 1.463(7)
C23 C24 1.478(9)
C24 C25 1.372(9)
C24 C29 1.387(8)
C25 H25 0.9300
C25 C26 1.395(11)
C26 H26 0.9300
C26 C27 1.359(12)
C27 H27 0.9300
C27 C28 1.381(9)
C28 H28 0.9300
C28 C29 1.384(9)
C29 C30 1.505(8)
C30 C31 1.532(9)
C30 C34 1.528(10)
C31 C32 1.349(9)
C32 C33 1.491(10)
C32 C39 1.479(9)
C33 C34 1.391(10)
C33 C38 1.368(11)
C34 C35 1.366(15)
C35 H35 0.9300
C35 C36 1.377(13)
C36 H36 0.9300
C36 C37 1.383(13)
C37 H37 0.9300
C37 C38 1.356(14)
C38 H38 0.9300
C39 C40 1.391(11)
C39 C44 1.390(12)
C40 H40 0.9300
C40 C41 1.387(11)
C41 H41 0.9300
C41 C42 1.394(12)
C42 H42 0.9300
C42 C43 1.351(14)
C43 H43 0.9300
C43 C44 1.384(12)
C44 H44 0.9300

loop_
_geom_torsion_atom_site_label_1
_geom_torsion_atom_site_label_2
_geom_torsion_atom_site_label_3
_geom_torsion_atom_site_label_4
_geom_torsion
O1 C1 C2 C3 -2.3(11)
O1 C1 C2 C7 179.3(7)
N1 C1 C2 C3 179.8(6)
N1 C1 C2 C7 1.4(7)
N1 C8 C9 C10 122.6(6)
N1 C8 C9 C13 -63.3(10)
N1 C8 C12 I1 54.1(6)
N1 C8 C12 C11 -122.1(6)
C1 N1 C8 C7 2.1(7)
C1 N1 C8 C9 124.6(6)
C1 N1 C8 C12 -121.3(6)
C1 C2 C3 C4 -178.7(7)
C1 C2 C7 C6 -179.9(6)
C1 C2 C7 C8 -0.1(7)
C2 C3 C4 C5 -0.7(11)
C2 C7 C8 N1 -1.1(6)
C2 C7 C8 C9 -124.4(6)
C2 C7 C8 C12 121.4(6)
C3 C2 C7 C6 1.5(9)
C3 C2 C7 C8 -178.7(5)
C3 C4 C5 C6 1.0(13)
C4 C5 C6 C7 0.0(12)
C5 C6 C7 C2 -1.2(10)
C5 C6 C7 C8 179.0(6)
C6 C7 C8 N1 178.7(6)
C6 C7 C8 C9 55.4(9)
C6 C7 C8 C12 -58.8(8)
C7 C2 C3 C4 -0.5(10)
C7 C8 C9 C10 -122.2(6)
C7 C8 C9 C13 51.9(11)
C7 C8 C12 I1 -61.2(6)
C7 C8 C12 C11 122.7(6)
C8 N1 C1 O1 179.9(7)
C8 N1 C1 C2 -2.3(7)
C8 C9 C10 C11 -1.7(8)
C8 C9 C10 C16 175.6(7)
C8 C9 C13 C14 -176.1(8)
C9 C8 C12 I1 176.9(4)
C9 C8 C12 C11 0.8(7)
C9 C10 C11 C12 2.2(8)
C9 C10 C11 C17 -174.7(6)
C9 C10 C16 C15 0.0(13)
C9 C13 C14 C15 3.1(15)
C10 C9 C13 C14 -2.7(14)
C10 C11 C12 I1 -177.4(5)
C10 C11 C12 C8 -1.8(7)
C10 C11 C17 C18 44.7(10)
C10 C11 C17 C22 -138.1(6)
C11 C10 C16 C15 176.7(9)
C11 C17 C18 C19 177.3(7)
C11 C17 C22 C21 -175.8(7)
C12 C8 C9 C10 0.7(7)
C12 C8 C9 C13 174.7(9)
C12 C11 C17 C18 -131.5(8)
C12 C11 C17 C22 45.8(10)
C13 C9 C10 C11 -176.1(8)
C13 C9 C10 C16 1.3(12)
C13 C14 C15 C16 -2.0(16)
C14 C15 C16 C10 0.4(15)
C16 C10 C11 C12 -174.8(9)
C16 C10 C11 C17 8.3(12)
C17 C11 C12 I1 -0.7(10)
C17 C11 C12 C8 174.9(6)
C17 C18 C19 C20 -1.1(15)
C18 C17 C22 C21 1.5(11)
C18 C19 C20 C21 1.0(14)
C19 C20 C21 C22 0.3(14)
C20 C21 C22 C17 -1.6(13)
C22 C17 C18 C19 -0.1(13)
I2 C31 C32 C33 177.9(5)
I2 C31 C32 C39 2.4(10)
O2 C23 C24 C25 -1.0(12)
O2 C23 C24 C29 177.5(8)
N2 C23 C24 C25 177.9(6)
N2 C23 C24 C29 -3.7(7)
N2 C30 C31 I2 -54.9(6)
N2 C30 C31 C32 122.6(6)
N2 C30 C34 C33 -119.7(6)
N2 C30 C34 C35 65.3(12)
C23 N2 C30 C29 -2.0(7)
C23 N2 C30 C31 121.2(6)
C23 N2 C30 C34 -124.9(6)
C23 C24 C25 C26 178.1(7)
C23 C24 C29 C28 -179.7(6)
C23 C24 C29 C30 2.5(7)
C24 C25 C26 C27 0.6(11)
C24 C29 C30 N2 -0.5(7)
C24 C29 C30 C31 -119.4(6)
C24 C29 C30 C34 123.4(6)
C25 C24 C29 C28 -1.1(9)
C25 C24 C29 C30 -178.9(6)
C25 C26 C27 C28 0.2(13)
C26 C27 C28 C29 -1.4(12)
C27 C28 C29 C24 1.8(10)
C27 C28 C29 C30 179.1(6)
C28 C29 C30 N2 -178.0(7)
C28 C29 C30 C31 63.2(9)
C28 C29 C30 C34 -54.0(9)
C29 C24 C25 C26 -0.1(9)
C29 C30 C31 I2 58.7(6)
C29 C30 C31 C32 -123.8(6)
C29 C30 C34 C33 124.6(6)
C29 C30 C34 C35 -50.3(12)
C30 N2 C23 O2 -177.5(8)
C30 N2 C23 C24 3.6(7)
C30 C31 C32 C33 0.7(7)
C30 C31 C32 C39 -174.8(6)
C30 C34 C35 C36 175.9(9)
C31 C30 C34 C33 -0.9(7)
C31 C30 C34 C35 -175.9(10)
C31 C32 C33 C34 -1.2(8)
C31 C32 C33 C38 176.5(8)
C31 C32 C39 C40 -47.6(10)
C31 C32 C39 C44 131.6(8)
C32 C33 C34 C30 1.3(8)
C32 C33 C34 C35 176.8(9)
C32 C33 C38 C37 -176.3(8)
C32 C39 C40 C41 176.7(7)
C32 C39 C44 C43 -176.4(7)
C33 C32 C39 C40 137.7(7)
C33 C32 C39 C44 -43.1(10)
C33 C34 C35 C36 1.4(16)
C34 C30 C31 I2 -177.4(4)
C34 C30 C31 C32 0.1(7)
C34 C33 C38 C37 1.2(13)
C34 C35 C36 C37 -1.6(17)
C35 C36 C37 C38 1.6(16)
C36 C37 C38 C33 -1.4(15)
C38 C33 C34 C30 -176.7(7)
C38 C33 C34 C35 -1.3(13)
C39 C32 C33 C34 174.4(6)
C39 C32 C33 C38 -7.9(12)
C39 C40 C41 C42 -0.5(14)
C40 C39 C44 C43 2.9(12)
C40 C41 C42 C43 3.2(15)
C41 C42 C43 C44 -2.8(14)
C42 C43 C44 C39 -0.2(14)
C44 C39 C40 C41 -2.5(11)
